data_4325663
loop_
_publ_author_name
'Galina V. Romanenko'
'Ksenia Yu. Maryunina'
'Artem S. Bogomyakov'
'Renad Z. Sagdeev'
'Victor I. Ovcharenko'

_publ_section_title
;
 Relationship between the Thermally Induced Reorientations of Aromatic
 Solvate Molecules in Cu(hfac)2- Nitroxide Breathing Crystals and the
 Character of the Magnetic Anomaly
;
_journal_name_full 'Inorganic Chemistry'
_journal_page_first 6597
_journal_page_last 6609
_journal_paper_doi 10.1021/ic200444e
_journal_volume 50
_journal_year 2011
_chemical_formula_sum 'C28.5 H31 Cu F12 N4 O6'
_chemical_formula_weight 817.11
_chemical_name_systematic
; 
 ? 
;
_space_group_IT_number 2
_symmetry_cell_setting triclinic
_symmetry_space_group_name_Hall '-P 1'
_symmetry_space_group_name_H-M 'P -1'
_atom_sites_solution_hydrogens geom
_atom_sites_solution_primary direct
_atom_sites_solution_secondary difmap
_audit_creation_method SHELXL-97
_cell_angle_alpha 98.893(8)
_cell_angle_beta 106.584(8)
_cell_angle_gamma 100.975(8)
_cell_formula_units_Z 2
_cell_length_a 10.6620(12)
_cell_length_b 13.1113(14)
_cell_length_c 13.6593(15)
_cell_measurement_reflns_used 3633
_cell_measurement_temperature 240(2)
_cell_measurement_theta_max 22.13
_cell_measurement_theta_min 2.79
_cell_volume 1751.7(4)
_computing_cell_refinement 'Bruker SAINT'
_computing_data_collection 'Bruker APEX2'
_computing_data_reduction 'Bruker SAINT'
_computing_molecular_graphics 'Bruker SHELXTL'
_computing_publication_material 'Bruker SHELXTL'
_computing_structure_refinement 'SHELXL-97 (Sheldrick, 1997)'
_computing_structure_solution 'SHELXS-97 (Sheldrick, 1990)'
_diffrn_ambient_temperature 240(2)
_diffrn_measured_fraction_theta_full 0.977
_diffrn_measured_fraction_theta_max 0.977
_diffrn_measurement_device_type 'Bruker APEX-II CCD'
_diffrn_measurement_method '\f and \w scans'
_diffrn_radiation_monochromator graphite
_diffrn_radiation_source 'fine-focus sealed tube'
_diffrn_radiation_type MoK\a
_diffrn_radiation_wavelength 0.71073
_diffrn_reflns_av_R_equivalents 0.0479
_diffrn_reflns_av_sigmaI/netI 0.0753
_diffrn_reflns_limit_h_max 14
_diffrn_reflns_limit_h_min -14
_diffrn_reflns_limit_k_max 17
_diffrn_reflns_limit_k_min -17
_diffrn_reflns_limit_l_max 18
_diffrn_reflns_limit_l_min -18
_diffrn_reflns_number 19540
_diffrn_reflns_theta_full 28.35
_diffrn_reflns_theta_max 28.35
_diffrn_reflns_theta_min 2.06
_diffrn_standards_number 0
_exptl_absorpt_coefficient_mu 0.733
_exptl_absorpt_correction_T_max 0.8554
_exptl_absorpt_correction_T_min 0.7835
_exptl_absorpt_correction_type multi-scan
_exptl_crystal_colour black
_exptl_crystal_density_diffrn 1.549
_exptl_crystal_description bulk
_exptl_crystal_F_000 830
_exptl_crystal_size_max 0.35
_exptl_crystal_size_mid 0.27
_exptl_crystal_size_min 0.22
_refine_diff_density_max 0.289
_refine_diff_density_min -0.347
_refine_diff_density_rms 0.045
_refine_ls_extinction_coef 0.0007(5)
_refine_ls_extinction_expression Fc^*^=kFc[1+0.001xFc^2^\l^3^/sin(2\q)]^-1/4^
_refine_ls_extinction_method SHELXL
_refine_ls_goodness_of_fit_ref 0.834
_refine_ls_hydrogen_treatment constr
_refine_ls_matrix_type full
_refine_ls_number_parameters 608
_refine_ls_number_reflns 8576
_refine_ls_number_restraints 0
_refine_ls_restrained_S_all 0.834
_refine_ls_R_factor_all 0.0876
_refine_ls_R_factor_gt 0.0418
_refine_ls_shift/su_max 0.001
_refine_ls_shift/su_mean 0.000
_refine_ls_structure_factor_coef Fsqd
_refine_ls_weighting_details 'calc w=1/[\s^2^(Fo^2^)+(0.0415P)^2^+0.0000P] where P=(Fo^2^+2Fc^2^)/3'
_refine_ls_weighting_scheme calc
_refine_ls_wR_factor_gt 0.0874
_refine_ls_wR_factor_ref 0.0989
_reflns_number_gt 4499
_reflns_number_total 8576
_reflns_threshold_expression >2sigma(I)
_cod_data_source_file ic200444e_si_002_68.cif
_cod_data_source_block 124krez240
_cod_original_cell_volume 1751.7(3)
_cod_original_formula_sum 'C28.50 H31 Cu F12 N4 O6'
_cod_database_code 4325663

loop_
_symmetry_equiv_pos_as_xyz
'x, y, z'
'-x, -y, -z'

loop_
_atom_site_label
_atom_site_type_symbol
_atom_site_fract_x
_atom_site_fract_y
_atom_site_fract_z
_atom_site_U_iso_or_equiv
_atom_site_adp_type
_atom_site_occupancy
_atom_site_symmetry_multiplicity
_atom_site_calc_flag
_atom_site_refinement_flags
_atom_site_disorder_group
Cu1 Cu 0.5000 0.5000 0.5000 0.04246(13) Uani 1 2 d S .
O1 O 0.35299(17) 0.36505(13) 0.46439(13) 0.0594(5) Uani 1 1 d . .
C1 C 0.1685(4) 0.2394(3) 0.4687(3) 0.0719(8) Uani 1 1 d . .
F1 F 0.2485(14) 0.1652(8) 0.4997(10) 0.116(2) Uani 0.50 1 d P .
F2 F 0.0934(12) 0.2122(11) 0.3702(6) 0.125(4) Uani 0.50 1 d P .
F3 F 0.0607(11) 0.2255(12) 0.4962(11) 0.110(5) Uani 0.50 1 d P .
F1A F 0.2354(15) 0.1929(9) 0.5076(18) 0.199(7) Uani 0.50 1 d P .
F2A F 0.1401(16) 0.1945(11) 0.3723(10) 0.170(7) Uani 0.50 1 d P .
F3A F 0.0866(13) 0.2222(12) 0.5194(10) 0.114(5) Uani 0.50 1 d P .
C2 C 0.2520(3) 0.3544(2) 0.49503(19) 0.0549(6) Uani 1 1 d . .
C3 C 0.2077(3) 0.4313(2) 0.5468(2) 0.0593(7) Uani 1 1 d . .
H3A H 0.1315 0.4104 0.5674 0.071 Uiso 1 1 calc R .
C4 C 0.2720(3) 0.5387(2) 0.56963(18) 0.0535(6) Uani 1 1 d . .
C5 C 0.2156(4) 0.6171(3) 0.6268(3) 0.0720(8) Uani 1 1 d . .
F4 F 0.1897(2) 0.69131(17) 0.57586(18) 0.1237(8) Uani 1 1 d . .
F5 F 0.3223(14) 0.6708(8) 0.7239(8) 0.084(2) Uani 0.50 1 d P .
F6 F 0.0928(11) 0.5685(11) 0.6479(10) 0.101(2) Uani 0.50 1 d P .
F5A F 0.2840(16) 0.6650(12) 0.7081(11) 0.155(6) Uani 0.50 1 d P .
F6A F 0.1237(14) 0.5855(12) 0.6444(14) 0.163(5) Uani 0.50 1 d P .
O2 O 0.37292(17) 0.58181(13) 0.54756(13) 0.0594(5) Uani 1 1 d . .
Cu2 Cu 0.0000 0.0000 0.0000 0.05170(14) Uani 1 2 d S .
O3 O 0.00277(17) 0.05664(12) -0.12498(13) 0.0565(4) Uani 1 1 d . .
C6 C 0.0421(6) 0.0724(3) -0.2815(3) 0.0904(13) Uani 1 1 d . .
F7 F -0.1039(7) 0.0624(6) -0.3279(6) 0.0888(19) Uani 0.50 1 d P .
F7A F 0.0990(13) 0.0417(9) -0.3462(8) 0.184(6) Uani 0.50 1 d P .
F9 F -0.0623(16) 0.0749(14) -0.3189(10) 0.235(8) Uani 0.50 1 d P .
F9A F 0.0595(9) 0.0147(6) -0.3598(5) 0.089(2) Uani 0.50 1 d P .
F8 F 0.0783(8) 0.1777(6) -0.2587(7) 0.0828(19) Uani 0.50 1 d P .
F8A F 0.1211(15) 0.1667(8) -0.2660(8) 0.227(7) Uani 0.50 1 d P .
C7 C 0.0681(3) 0.02992(19) -0.1830(2) 0.0608(7) Uani 1 1 d . .
C8 C 0.1623(3) -0.0308(2) -0.1657(2) 0.0672(8) Uani 1 1 d . .
H8A H 0.2048 -0.0444 -0.2162 0.081 Uiso 1 1 calc R .
C9 C 0.1960(3) -0.07186(18) -0.0781(2) 0.0548(7) Uani 1 1 d . .
C10 C 0.3023(4) -0.1359(3) -0.0631(3) 0.0721(9) Uani 1 1 d . .
F10 F 0.242(2) -0.2253(12) -0.0784(15) 0.139(6) Uani 0.50 1 d P .
F11 F 0.3747(9) -0.1233(11) -0.1247(9) 0.106(4) Uani 0.50 1 d P .
F12 F 0.4022(11) -0.1047(9) 0.0462(9) 0.092(2) Uani 0.50 1 d P .
F10A F 0.3810(13) -0.1053(12) 0.0152(9) 0.150(5) Uani 0.50 1 d P .
F11A F 0.2531(16) -0.2462(10) -0.0698(10) 0.083(2) Uani 0.50 1 d P .
F12A F 0.3636(12) -0.1406(11) -0.1331(8) 0.111(4) Uani 0.50 1 d P .
O4 O 0.14742(16) -0.06506(12) -0.00404(12) 0.0522(4) Uani 1 1 d . .
O01 O 0.44921(17) 0.51485(12) 0.33998(14) 0.0563(4) Uani 1 1 d . .
N1 N 0.3359(2) 0.53102(14) 0.28507(16) 0.0515(5) Uani 1 1 d . .
C01 C 0.3230(3) 0.64066(18) 0.2697(2) 0.0571(7) Uani 1 1 d . .
C02 C 0.4005(3) 0.6655(2) 0.1941(3) 0.0905(10) Uani 1 1 d . .
H02A H 0.3589 0.6135 0.1281 0.136 Uiso 1 1 calc R .
H02B H 0.4935 0.6626 0.2242 0.136 Uiso 1 1 calc R .
H02C H 0.3982 0.7362 0.1821 0.136 Uiso 1 1 calc R .
C03 C 0.3862(3) 0.72206(18) 0.3730(2) 0.0655(7) Uani 1 1 d . .
H03A H 0.4831 0.7302 0.3969 0.098 Uiso 1 1 calc R .
H03B H 0.3487 0.6980 0.4248 0.098 Uiso 1 1 calc R .
H03C H 0.3671 0.7900 0.3635 0.098 Uiso 1 1 calc R .
C04 C 0.1686(3) 0.61874(18) 0.2223(2) 0.0583(7) Uani 1 1 d . .
C05 C 0.0961(3) 0.6293(2) 0.3037(2) 0.0687(8) Uani 1 1 d . .
H05A H -0.0004 0.6144 0.2683 0.103 Uiso 1 1 calc R .
H05B H 0.1281 0.7012 0.3466 0.103 Uiso 1 1 calc R .
H05C H 0.1145 0.5790 0.3478 0.103 Uiso 1 1 calc R .
C06 C 0.1179(3) 0.6785(2) 0.1382(2) 0.0854(10) Uani 1 1 d . .
H06A H 0.0200 0.6593 0.1131 0.128 Uiso 1 1 calc R .
H06B H 0.1511 0.6598 0.0804 0.128 Uiso 1 1 calc R .
H06C H 0.1504 0.7546 0.1673 0.128 Uiso 1 1 calc R .
N2 N 0.1335(2) 0.50151(16) 0.17466(17) 0.0606(6) Uani 1 1 d . .
O02 O 0.0165(2) 0.45189(15) 0.11164(16) 0.0848(6) Uani 1 1 d . .
C07 C 0.2316(3) 0.45545(18) 0.21932(19) 0.0502(6) Uani 1 1 d . .
C08 C 0.2233(2) 0.34259(17) 0.19571(18) 0.0481(6) Uani 1 1 d . .
C09 C 0.1163(3) 0.26095(18) 0.12426(19) 0.0523(6) Uani 1 1 d . .
H09A H 0.0344 0.2715 0.0834 0.063 Uiso 1 1 calc R .
N3 N 0.1461(2) 0.16712(15) 0.12212(15) 0.0522(5) Uani 1 1 d . .
N4 N 0.2720(2) 0.18806(14) 0.19271(15) 0.0497(5) Uani 1 1 d . .
C041 C 0.3358(3) 0.0998(2) 0.2095(2) 0.0706(8) Uani 1 1 d . .
H04A H 0.2660 0.0375 0.2061 0.085 Uiso 1 1 calc R .
H04B H 0.3705 0.0819 0.1516 0.085 Uiso 1 1 calc R .
C042 C 0.4462(3) 0.1189(2) 0.3081(2) 0.0714(8) Uani 1 1 d . .
H04C H 0.4131 0.1384 0.3666 0.086 Uiso 1 1 calc R .
H04D H 0.5183 0.1792 0.3109 0.086 Uiso 1 1 calc R .
C043 C 0.5041(4) 0.0229(2) 0.3214(3) 0.0884(10) Uani 1 1 d . .
H04E H 0.4344 -0.0342 0.3272 0.106 Uiso 1 1 calc R .
H04F H 0.5251 -0.0022 0.2579 0.106 Uiso 1 1 calc R .
C044 C 0.6260(4) 0.0411(3) 0.4121(3) 0.1226(14) Uani 1 1 d . .
H04G H 0.6518 -0.0255 0.4167 0.184 Uiso 1 1 calc R .
H04H H 0.6078 0.0684 0.4755 0.184 Uiso 1 1 calc R .
H04I H 0.6989 0.0925 0.4042 0.184 Uiso 1 1 calc R .
C010 C 0.3210(3) 0.29151(18) 0.23733(18) 0.0505(6) Uani 1 1 d . .
H01A H 0.4061 0.3236 0.2877 0.061 Uiso 1 1 calc R .
C1S C 0.5920(11) 0.6278(11) 0.0212(8) 0.074(3) Uani 0.50 1 d P 1
C2S C 0.4643(14) 0.5745(12) -0.0478(11) 0.067(4) Uani 0.50 1 d P 1
H2SA H 0.4612 0.6363 -0.0743 0.081 Uiso 0.50 1 calc PR 1
C3S C 0.4050(12) 0.4738(11) -0.0541(9) 0.075(3) Uani 0.50 1 d P 1
C4S C 0.4764(16) 0.4153(12) 0.0122(11) 0.060(3) Uani 0.50 1 d P 1
C5S C 0.6048(16) 0.4657(17) 0.0780(12) 0.116(6) Uani 0.50 1 d P 1
H5SA H 0.6802 0.4550 0.1273 0.139 Uiso 0.50 1 calc PR 1
C6S C 0.6661(12) 0.5661(10) 0.0888(9) 0.106(4) Uani 0.50 1 d P 1
H6SA H 0.6646 0.6309 0.0677 0.127 Uiso 0.50 1 calc PR 1
C11S C 0.6618(12) 0.7466(10) 0.0346(12) 0.131(6) Uani 0.50 1 d P .
H11A H 0.6591 0.8160 0.0190 0.197 Uiso 0.50 1 calc PR 1
H11B H 0.7362 0.7240 0.0179 0.197 Uiso 0.50 1 calc PR 1
H11C H 0.6743 0.7509 0.1085 0.197 Uiso 0.50 1 calc PR 1
C31S C 0.2600(10) 0.4232(9) -0.1344(10) 0.164(6) Uani 0.50 1 d P .
H31A H 0.2525 0.4875 -0.1600 0.246 Uiso 0.50 1 calc PR 1
H31B H 0.1885 0.4033 -0.1050 0.246 Uiso 0.50 1 calc PR 1
H31C H 0.2520 0.3660 -0.1919 0.246 Uiso 0.50 1 calc PR 1
C41S C 0.4007(13) 0.2914(11) -0.0038(10) 0.106(4) Uani 0.50 1 d P .
H41A H 0.3920 0.3627 -0.0095 0.159 Uiso 0.50 1 calc PR 1
H41B H 0.4727 0.2762 -0.0294 0.159 Uiso 0.50 1 calc PR 1
H41C H 0.4215 0.2863 0.0689 0.159 Uiso 0.50 1 calc PR 1

loop_
_atom_site_aniso_label
_atom_site_aniso_U_11
_atom_site_aniso_U_22
_atom_site_aniso_U_33
_atom_site_aniso_U_23
_atom_site_aniso_U_13
_atom_site_aniso_U_12
Cu1 0.0445(2) 0.0349(2) 0.0462(2) 0.00562(18) 0.01644(19) 0.00560(18)
O1 0.0670(11) 0.0568(11) 0.0536(11) 0.0060(9) 0.0266(9) 0.0078(9)
C1 0.075(2) 0.059(2) 0.083(3) 0.0182(19) 0.031(2) 0.0095(18)
F1 0.107(5) 0.037(4) 0.204(7) 0.043(4) 0.033(4) 0.035(3)
F2 0.145(7) 0.108(6) 0.053(5) 0.007(4) -0.018(5) -0.047(4)
F3 0.055(3) 0.069(5) 0.205(13) 0.020(6) 0.055(5) -0.001(3)
F1A 0.088(6) 0.046(6) 0.455(19) 0.096(8) 0.050(7) 0.024(5)
F2A 0.240(14) 0.094(6) 0.141(9) -0.049(6) 0.125(9) -0.079(8)
F3A 0.167(11) 0.074(5) 0.104(4) 0.021(3) 0.080(6) -0.019(7)
C2 0.0567(16) 0.0550(17) 0.0471(15) 0.0131(13) 0.0139(13) 0.0033(13)
C3 0.0561(16) 0.0582(17) 0.0642(17) 0.0135(14) 0.0266(14) 0.0048(14)
C4 0.0557(16) 0.0606(18) 0.0444(15) 0.0179(13) 0.0135(13) 0.0142(14)
C5 0.076(2) 0.064(2) 0.073(2) 0.0136(19) 0.026(2) 0.0118(19)
F4 0.177(2) 0.1081(16) 0.1354(18) 0.0553(15) 0.0752(17) 0.0892(16)
F5 0.095(6) 0.090(4) 0.052(3) -0.010(3) 0.018(4) 0.017(3)
F6 0.090(5) 0.075(4) 0.172(6) 0.025(3) 0.104(5) 0.003(4)
F5A 0.116(9) 0.203(10) 0.100(7) -0.051(6) -0.001(5) 0.060(6)
F6A 0.136(7) 0.081(6) 0.318(12) -0.006(5) 0.190(7) -0.006(5)
O2 0.0623(11) 0.0558(11) 0.0618(11) 0.0204(9) 0.0231(9) 0.0082(9)
Cu2 0.0688(3) 0.0434(3) 0.0508(3) 0.0094(2) 0.0315(2) 0.0146(2)
O3 0.0805(12) 0.0429(10) 0.0547(10) 0.0111(8) 0.0352(10) 0.0147(9)
C6 0.154(4) 0.074(3) 0.084(3) 0.044(2) 0.070(3) 0.055(3)
F7 0.076(3) 0.114(4) 0.063(3) 0.019(3) 0.008(2) 0.017(3)
F7A 0.366(14) 0.186(10) 0.180(9) 0.134(7) 0.227(10) 0.206(10)
F9 0.317(19) 0.362(19) 0.161(10) 0.200(11) 0.133(12) 0.201(16)
F9A 0.156(5) 0.062(3) 0.037(2) 0.001(2) 0.030(3) 0.012(3)
F8 0.117(4) 0.040(3) 0.111(5) 0.035(3) 0.048(3) 0.033(3)
F8A 0.431(18) 0.090(7) 0.082(5) 0.030(5) 0.058(9) -0.088(8)
C7 0.094(2) 0.0363(14) 0.0594(17) 0.0104(12) 0.0392(16) 0.0107(14)
C8 0.104(2) 0.0508(16) 0.0696(19) 0.0168(14) 0.0571(17) 0.0259(16)
C9 0.0707(18) 0.0345(13) 0.0609(17) 0.0005(12) 0.0321(15) 0.0088(12)
C10 0.085(3) 0.059(2) 0.078(2) 0.0024(18) 0.040(2) 0.0202(19)
F10 0.157(7) 0.063(6) 0.265(13) 0.073(5) 0.122(8) 0.076(5)
F11 0.086(5) 0.117(7) 0.175(10) 0.071(6) 0.094(5) 0.053(4)
F12 0.091(4) 0.120(5) 0.057(5) 0.001(3) 0.005(4) 0.050(4)
F10A 0.138(6) 0.235(9) 0.067(7) -0.028(5) -0.013(5) 0.141(6)
F11A 0.113(5) 0.037(4) 0.134(5) 0.035(4) 0.069(4) 0.041(4)
F12A 0.189(9) 0.097(5) 0.103(6) 0.022(4) 0.107(6) 0.073(5)
O4 0.0649(11) 0.0427(9) 0.0520(10) 0.0035(8) 0.0275(9) 0.0127(8)
O01 0.0551(11) 0.0410(9) 0.0731(12) 0.0042(8) 0.0280(9) 0.0081(8)
N1 0.0642(14) 0.0316(11) 0.0636(14) 0.0069(10) 0.0306(12) 0.0109(10)
C01 0.0868(19) 0.0322(13) 0.0623(17) 0.0129(12) 0.0382(15) 0.0143(13)
C02 0.138(3) 0.0566(19) 0.106(3) 0.0246(18) 0.084(2) 0.0171(19)
C03 0.088(2) 0.0364(14) 0.0711(18) 0.0084(13) 0.0281(16) 0.0128(14)
C04 0.090(2) 0.0356(14) 0.0516(15) 0.0112(12) 0.0220(15) 0.0218(14)
C05 0.084(2) 0.0618(18) 0.0730(19) 0.0194(15) 0.0341(16) 0.0318(16)
C06 0.135(3) 0.0573(18) 0.0654(19) 0.0220(16) 0.0221(19) 0.0358(19)
N2 0.0810(16) 0.0404(12) 0.0545(14) 0.0081(11) 0.0136(12) 0.0158(12)
O02 0.0963(15) 0.0578(12) 0.0771(14) 0.0082(11) -0.0052(12) 0.0214(11)
C07 0.0651(16) 0.0356(13) 0.0528(15) 0.0089(12) 0.0228(13) 0.0142(13)
C08 0.0625(16) 0.0342(13) 0.0486(14) 0.0073(11) 0.0205(12) 0.0115(12)
C09 0.0614(16) 0.0388(14) 0.0548(15) 0.0107(12) 0.0161(13) 0.0121(12)
N3 0.0653(14) 0.0332(11) 0.0526(13) 0.0055(9) 0.0150(11) 0.0088(10)
N4 0.0628(13) 0.0323(11) 0.0512(12) 0.0028(9) 0.0179(11) 0.0114(10)
C041 0.085(2) 0.0435(15) 0.077(2) 0.0032(14) 0.0166(17) 0.0227(15)
C042 0.088(2) 0.0471(16) 0.077(2) 0.0091(15) 0.0206(17) 0.0247(15)
C043 0.123(3) 0.0559(19) 0.084(2) 0.0215(17) 0.020(2) 0.0330(19)
C044 0.143(3) 0.100(3) 0.128(3) 0.029(3) 0.023(3) 0.068(3)
C010 0.0598(15) 0.0369(13) 0.0501(15) -0.0004(11) 0.0188(12) 0.0079(12)
C1S 0.047(6) 0.113(11) 0.059(6) 0.004(6) 0.028(5) 0.008(6)
C2S 0.052(10) 0.078(8) 0.065(9) 0.018(7) 0.003(7) 0.022(9)
C3S 0.068(7) 0.071(8) 0.075(7) 0.003(5) 0.014(6) 0.021(6)
C4S 0.055(10) 0.069(7) 0.066(10) 0.018(7) 0.030(8) 0.019(8)
C5S 0.068(9) 0.171(19) 0.084(8) 0.014(10) -0.007(6) 0.033(12)
C6S 0.086(9) 0.091(9) 0.100(9) -0.005(7) -0.005(7) 0.004(8)
C11S 0.121(9) 0.091(9) 0.143(10) 0.020(7) 0.029(7) -0.039(6)
C31S 0.096(8) 0.110(7) 0.188(12) -0.014(7) -0.066(7) 0.007(6)
C41S 0.167(13) 0.076(8) 0.125(10) 0.042(7) 0.104(10) 0.042(9)

loop_
_atom_type_symbol
_atom_type_description
_atom_type_scat_dispersion_real
_atom_type_scat_dispersion_imag
_atom_type_scat_source
C C 0.0033 0.0016 'International Tables Vol C Tables 4.2.6.8 and 6.1.1.4'
H H 0.0000 0.0000 'International Tables Vol C Tables 4.2.6.8 and 6.1.1.4'
N N 0.0061 0.0033 'International Tables Vol C Tables 4.2.6.8 and 6.1.1.4'
O O 0.0106 0.0060 'International Tables Vol C Tables 4.2.6.8 and 6.1.1.4'
F F 0.0171 0.0103 'International Tables Vol C Tables 4.2.6.8 and 6.1.1.4'
Cu Cu 0.3201 1.2651 'International Tables Vol C Tables 4.2.6.8 and 6.1.1.4'

loop_
_geom_angle_atom_site_label_1
_geom_angle_atom_site_label_2
_geom_angle_atom_site_label_3
_geom_angle
_geom_angle_site_symmetry_1
_geom_angle_site_symmetry_3
O1 Cu1 O1 180.0 2_666 .
O1 Cu1 O2 91.85(7) 2_666 .
O1 Cu1 O2 88.15(7) . .
O1 Cu1 O2 88.15(7) 2_666 2_666
O1 Cu1 O2 91.85(7) . 2_666
O2 Cu1 O2 180.0 . 2_666
O1 Cu1 O01 92.56(6) 2_666 2_666
O1 Cu1 O01 87.44(6) . 2_666
O2 Cu1 O01 80.65(6) . 2_666
O2 Cu1 O01 99.35(6) 2_666 2_666
O1 Cu1 O01 87.44(6) 2_666 .
O1 Cu1 O01 92.56(6) . .
O2 Cu1 O01 99.35(6) . .
O2 Cu1 O01 80.65(6) 2_666 .
O01 Cu1 O01 180.0 2_666 .
C2 O1 Cu1 125.53(16) . .
F1A C1 F3A 94.6(13) . .
F1A C1 F2A 101.2(11) . .
F3A C1 F2A 122.7(9) . .
F1A C1 F3 109.2(12) . .
F3A C1 F3 16.6(11) . .
F2A C1 F3 110.5(10) . .
F1A C1 F2 124.6(12) . .
F3A C1 F2 105.1(9) . .
F2A C1 F2 26.1(12) . .
F3 C1 F2 90.0(9) . .
F1A C1 F1 11.2(15) . .
F3A C1 F1 99.4(9) . .
F2A C1 F1 90.2(11) . .
F3 C1 F1 112.3(9) . .
F2 C1 F1 113.5(9) . .
F1A C1 C2 107.0(8) . .
F3A C1 C2 114.8(8) . .
F2A C1 C2 112.2(7) . .
F3 C1 C2 115.6(7) . .
F2 C1 C2 110.1(6) . .
F1 C1 C2 113.3(6) . .
F2A F2 C1 74.4(18) . .
C1 F1A F3A 46.5(7) . .
F2 F2A C1 80(2) . .
C1 F3A F1A 39.0(8) . .
O1 C2 C3 128.8(2) . .
O1 C2 C1 113.8(2) . .
C3 C2 C1 117.4(3) . .
C2 C3 C4 122.1(2) . .
O2 C4 C3 128.3(2) . .
O2 C4 C5 113.6(3) . .
C3 C4 C5 118.1(3) . .
F6A C5 F5A 100.4(12) . .
F6A C5 F4 106.1(9) . .
F5A C5 F4 102.8(8) . .
F6A C5 F5 109.0(10) . .
F5A C5 F5 10.9(12) . .
F4 C5 F5 105.9(4) . .
F6A C5 F6 3.3(14) . .
F5A C5 F6 102.2(10) . .
F4 C5 F6 108.2(6) . .
F5 C5 F6 110.4(7) . .
F6A C5 C4 117.6(8) . .
F5A C5 C4 116.8(8) . .
F4 C5 C4 111.4(3) . .
F5 C5 C4 106.2(6) . .
F6 C5 C4 114.3(6) . .
C5 F5A F6A 38.8(7) . .
C5 F6A F5A 40.8(7) . .
C4 O2 Cu1 123.97(17) . .
O4 Cu2 O4 180.0 . 2
O4 Cu2 O3 92.45(7) . .
O4 Cu2 O3 87.56(7) 2 .
O4 Cu2 O3 87.55(7) . 2
O4 Cu2 O3 92.44(7) 2 2
O3 Cu2 O3 180.0 . 2
O4 Cu2 N3 94.81(7) . .
O4 Cu2 N3 85.19(7) 2 .
O3 Cu2 N3 93.24(7) . .
O3 Cu2 N3 86.76(7) 2 .
O4 Cu2 N3 85.19(7) . 2
O4 Cu2 N3 94.81(7) 2 2
O3 Cu2 N3 86.76(7) . 2
O3 Cu2 N3 93.24(7) 2 2
N3 Cu2 N3 180.0 . 2
C7 O3 Cu2 123.63(17) . .
F9 C6 F7A 113.2(10) . .
F9 C6 F9A 98.6(10) . .
F7A C6 F9A 20.9(8) . .
F9 C6 F8A 108.8(10) . .
F7A C6 F8A 86.3(8) . .
F9A C6 F8A 105.6(8) . .
F9 C6 F8 89.6(10) . .
F7A C6 F8 106.5(7) . .
F9A C6 F8 123.1(6) . .
F8A C6 F8 23.4(8) . .
F9 C6 F7 7.6(10) . .
F7A C6 F7 114.5(7) . .
F9A C6 F7 98.1(6) . .
F8A C6 F7 116.1(8) . .
F8 C6 F7 96.2(5) . .
F9 C6 C7 115.8(8) . .
F7A C6 C7 117.0(6) . .
F9A C6 C7 115.2(5) . .
F8A C6 C7 111.6(6) . .
F8 C6 C7 110.8(5) . .
F7 C6 C7 109.7(5) . .
C6 F7A F8A 47.8(5) . .
C6 F9 F8 50.6(8) . .
F8A F8 C6 76.5(18) . .
F8A F8 F9 110(2) . .
C6 F8 F9 39.8(6) . .
F8 F8A C6 80(2) . .
F8 F8A F7A 119(2) . .
C6 F8A F7A 45.9(5) . .
O3 C7 C8 127.7(3) . .
O3 C7 C6 114.7(3) . .
C8 C7 C6 117.6(3) . .
C9 C8 C7 122.8(2) . .
O4 C9 C8 127.8(3) . .
O4 C9 C10 112.2(3) . .
C8 C9 C10 120.0(3) . .
F10A C10 F10 114.5(11) . .
F10A C10 F11 101.2(10) . .
F10 C10 F11 112.0(10) . .
F10A C10 F12A 107.7(9) . .
F10 C10 F12A 102.0(10) . .
F11 C10 F12A 10.1(11) . .
F10A C10 F11A 105.4(12) . .
F10 C10 F11A 10.7(15) . .
F11 C10 F11A 109.9(8) . .
F12A C10 F11A 100.3(8) . .
F10A C10 F12 6.0(12) . .
F10 C10 F12 108.6(11) . .
F11 C10 F12 105.3(7) . .
F12A C10 F12 111.1(8) . .
F11A C10 F12 99.7(7) . .
F10A C10 C9 111.2(7) . .
F10 C10 C9 105.5(9) . .
F11 C10 C9 112.7(6) . .
F12A C10 C9 115.8(7) . .
F11A C10 C9 115.3(6) . .
F12 C10 C9 112.8(5) . .
C9 O4 Cu2 124.59(18) . .
N1 O01 Cu1 125.57(13) . .
O01 N1 C07 124.97(19) . .
O01 N1 C01 121.77(19) . .
C07 N1 C01 111.7(2) . .
N1 C01 C03 110.6(2) . .
N1 C01 C02 105.1(2) . .
C03 C01 C02 110.1(2) . .
N1 C01 C04 99.96(19) . .
C03 C01 C04 115.4(2) . .
C02 C01 C04 114.7(2) . .
N2 C04 C06 109.8(2) . .
N2 C04 C05 105.4(2) . .
C06 C04 C05 110.5(2) . .
N2 C04 C01 100.45(19) . .
C06 C04 C01 115.6(2) . .
C05 C04 C01 114.1(2) . .
O02 N2 C07 125.4(2) . .
O02 N2 C04 122.2(2) . .
C07 N2 C04 111.6(2) . .
N1 C07 N2 108.6(2) . .
N1 C07 C08 126.7(2) . .
N2 C07 C08 124.7(2) . .
C010 C08 C09 104.7(2) . .
C010 C08 C07 127.2(2) . .
C09 C08 C07 128.1(2) . .
N3 C09 C08 111.0(2) . .
C09 N3 N4 105.03(19) . .
C09 N3 Cu2 123.95(17) . .
N4 N3 Cu2 130.84(14) . .
C010 N4 N3 112.10(19) . .
C010 N4 C041 128.9(2) . .
N3 N4 C041 118.96(19) . .
C042 C041 N4 116.0(2) . .
C041 C042 C043 113.0(2) . .
C044 C043 C042 115.5(3) . .
N4 C010 C08 107.2(2) . .
C4S C1S C41S 115(2) 2_665 2_665
C4S C1S C2S 14.8(14) 2_665 .
C41S C1S C2S 100.5(14) 2_665 .
C4S C1S C3S 70.7(18) 2_665 2_665
C41S C1S C3S 173.9(14) 2_665 2_665
C2S C1S C3S 85.5(11) . 2_665
C4S C1S C6S 102(2) 2_665 .
C41S C1S C6S 142.6(13) 2_665 .
C2S C1S C6S 116.9(13) . .
C3S C1S C6S 31.4(6) 2_665 .
C4S C1S C11S 140.3(19) 2_665 .
C41S C1S C11S 25.1(11) 2_665 .
C2S C1S C11S 125.6(12) . .
C3S C1S C11S 148.9(11) 2_665 .
C6S C1S C11S 117.5(11) . .
C4S C2S C5S 148(4) 2_665 2_665
C4S C2S C3S 106(3) 2_665 .
C5S C2S C3S 42.1(17) 2_665 .
C4S C2S C1S 18(2) 2_665 .
C5S C2S C1S 166(3) 2_665 .
C3S C2S C1S 124.1(14) . .
C4S C2S C41S 53(2) 2_665 2_665
C5S C2S C41S 159(2) 2_665 2_665
C3S C2S C41S 158.5(13) . 2_665
C1S C2S C41S 34.5(8) . 2_665
C4S C2S C3S 31.0(19) 2_665 2_665
C5S C2S C3S 117(2) 2_665 2_665
C3S C2S C3S 75.0(10) . 2_665
C1S C2S C3S 49.1(9) . 2_665
C41S C2S C3S 83.6(9) 2_665 2_665
C4S C2S C6S 123(3) 2_665 2_665
C5S C2S C6S 25.5(18) 2_665 2_665
C3S C2S C6S 16.7(8) . 2_665
C1S C2S C6S 140.7(12) . 2_665
C41S C2S C6S 175.0(10) 2_665 2_665
C3S C2S C6S 91.7(10) 2_665 2_665
C6S C3S C5S 100(2) 2_665 2_665
C6S C3S C2S 135(2) 2_665 .
C5S C3S C2S 34.7(11) 2_665 .
C6S C3S C4S 106(2) 2_665 .
C5S C3S C4S 153.3(18) 2_665 .
C2S C3S C4S 118.6(9) . .
C6S C3S C1S 74.7(18) 2_665 2_665
C5S C3S C1S 174.9(19) 2_665 2_665
C2S C3S C1S 150.4(11) . 2_665
C4S C3S C1S 31.8(6) . 2_665
C6S C3S C31S 15.7(14) 2_665 .
C5S C3S C31S 84.5(16) 2_665 .
C2S C3S C31S 119.2(13) . .
C4S C3S C31S 122.2(13) . .
C1S C3S C31S 90.4(10) 2_665 .
C6S C3S C4S 157(2) 2_665 2_665
C5S C3S C4S 57.3(14) 2_665 2_665
C2S C3S C4S 22.6(6) . 2_665
C4S C3S C4S 96.1(8) . 2_665
C1S C3S C4S 127.8(9) 2_665 2_665
C31S C3S C4S 141.7(12) . 2_665
C6S C3S C2S 120(2) 2_665 2_665
C5S C3S C2S 139.6(17) 2_665 2_665
C2S C3S C2S 105.0(10) . 2_665
C4S C3S C2S 13.6(8) . 2_665
C1S C3S C2S 45.4(6) 2_665 2_665
C31S C3S C2S 135.8(11) . 2_665
C4S C3S C2S 82.4(6) 2_665 2_665
C2S C4S C1S 147(3) 2_665 2_665
C2S C4S C5S 17(2) 2_665 .
C1S C4S C5S 164(2) 2_665 .
C2S C4S C3S 135(3) 2_665 .
C1S C4S C3S 77.5(18) 2_665 .
C5S C4S C3S 118.0(13) . .
C2S C4S C41S 109(2) 2_665 .
C1S C4S C41S 38.4(15) 2_665 .
C5S C4S C41S 126.0(16) . .
C3S C4S C41S 115.9(14) . .
C2S C4S C3S 51(2) 2_665 2_665
C1S C4S C3S 161(2) 2_665 2_665
C5S C4S C3S 34.1(9) . 2_665
C3S C4S C3S 83.9(8) . 2_665
C41S C4S C3S 160.0(12) . 2_665
C2S C4S C6S 160(3) 2_665 2_665
C1S C4S C6S 52.6(16) 2_665 2_665
C5S C4S C6S 142.9(15) . 2_665
C3S C4S C6S 24.9(7) . 2_665
C41S C4S C6S 91.0(11) . 2_665
C3S C4S C6S 108.8(9) 2_665 2_665
C2S C5S C3S 103(3) 2_665 2_665
C2S C5S C6S 140(3) 2_665 .
C3S C5S C6S 36.7(13) 2_665 .
C2S C5S C4S 14.5(15) 2_665 .
C3S C5S C4S 89(2) 2_665 .
C6S C5S C4S 125.4(19) . .
C2S C5S C31S 167(3) 2_665 2_665
C3S C5S C31S 63.8(15) 2_665 2_665
C6S C5S C31S 27.1(7) . 2_665
C4S C5S C31S 152.5(17) . 2_665
C3S C6S C31S 149(3) 2_665 2_665
C3S C6S C5S 43.1(13) 2_665 .
C31S C6S C5S 106.0(19) 2_665 .
C3S C6S C1S 73.9(17) 2_665 .
C31S C6S C1S 137.1(18) 2_665 .
C5S C6S C1S 117.0(13) . .
C3S C6S C4S 48.6(15) 2_665 2_665
C31S C6S C4S 162.3(18) 2_665 2_665
C5S C6S C4S 91.7(10) . 2_665
C1S C6S C4S 25.3(6) . 2_665
C3S C6S C2S 28.5(14) 2_665 2_665
C31S C6S C2S 120.6(17) 2_665 2_665
C5S C6S C2S 14.7(8) . 2_665
C1S C6S C2S 102.3(8) . 2_665
C4S C6S C2S 77.1(6) 2_665 2_665
C41S C11S C1S 41(2) 2_665 .
C6S C31S C3S 15.2(13) 2_665 .
C6S C31S C5S 46.9(14) 2_665 2_665
C3S C31S C5S 31.6(6) . 2_665
C11S C41S C1S 114(3) 2_665 2_665
C11S C41S C4S 140(3) 2_665 .
C1S C41S C4S 26.3(7) 2_665 .
C11S C41S C2S 159(3) 2_665 2_665
C1S C41S C2S 45.0(8) 2_665 2_665
C4S C41S C2S 18.6(5) . 2_665

loop_
_geom_bond_atom_site_label_1
_geom_bond_atom_site_label_2
_geom_bond_distance
_geom_bond_site_symmetry_2
Cu1 O1 2.0165(17) 2_666
Cu1 O1 2.0166(17) .
Cu1 O2 2.0613(17) .
Cu1 O2 2.0613(17) 2_666
Cu1 O01 2.1459(18) 2_666
Cu1 O01 2.1459(18) .
O1 C2 1.254(3) .
C1 F1A 1.102(14) .
C1 F3A 1.270(11) .
C1 F2A 1.279(12) .
C1 F3 1.298(10) .
C1 F2 1.306(9) .
C1 F1 1.446(10) .
C1 C2 1.527(4) .
F2 F2A 0.58(3) .
F1A F3A 1.746(19) .
C2 C3 1.376(3) .
C3 C4 1.388(3) .
C4 O2 1.255(3) .
C4 C5 1.512(4) .
C5 F6A 1.094(11) .
C5 F5A 1.143(14) .
C5 F4 1.307(3) .
C5 F5 1.447(13) .
C5 F6 1.468(10) .
F5A F6A 1.72(2) .
Cu2 O4 1.9357(16) .
Cu2 O4 1.9357(16) 2
Cu2 O3 1.9696(16) .
Cu2 O3 1.9696(16) 2
Cu2 N3 2.4692(19) .
Cu2 N3 2.4692(19) 2
O3 C7 1.249(3) .
C6 F9 1.094(14) .
C6 F7A 1.265(9) .
C6 F9A 1.290(9) .
C6 F8A 1.305(11) .
C6 F8 1.322(10) .
C6 F7 1.475(10) .
C6 C7 1.507(5) .
F7A F8A 1.758(14) .
F9 F8 1.710(19) .
F8 F8A 0.534(18) .
C7 C8 1.388(4) .
C8 C9 1.371(4) .
C9 O4 1.260(3) .
C9 C10 1.521(4) .
C10 F10A 1.112(12) .
C10 F10 1.179(17) .
C10 F11 1.303(10) .
C10 F12A 1.303(10) .
C10 F11A 1.421(14) .
C10 F12 1.506(11) .
O01 N1 1.303(2) .
N1 C07 1.326(3) .
N1 C01 1.511(3) .
C01 C03 1.518(3) .
C01 C02 1.531(3) .
C01 C04 1.538(4) .
C04 N2 1.503(3) .
C04 C06 1.521(4) .
C04 C05 1.529(4) .
N2 O02 1.275(3) .
N2 C07 1.349(3) .
C07 C08 1.445(3) .
C08 C010 1.379(3) .
C08 C09 1.406(3) .
C09 N3 1.326(3) .
N3 N4 1.359(3) .
N4 C010 1.333(3) .
N4 C041 1.465(3) .
C041 C042 1.463(4) .
C042 C043 1.517(4) .
C043 C044 1.467(4) .
C1S C4S 0.796(12) 2_665
C1S C41S 1.115(16) 2_665
C1S C2S 1.390(12) .
C1S C3S 1.47(2) 2_665
C1S C6S 1.480(18) .
C1S C11S 1.551(16) .
C2S C4S 0.653(10) 2_665
C2S C5S 0.776(14) 2_665
C2S C3S 1.328(19) .
C2S C41S 1.933(16) 2_665
C2S C3S 1.944(15) 2_665
C2S C6S 1.976(17) 2_665
C3S C6S 0.800(13) 2_665
C3S C5S 0.915(17) 2_665
C3S C4S 1.425(17) .
C3S C1S 1.47(2) 2_665
C3S C31S 1.565(13) .
C3S C4S 1.63(2) 2_665
C3S C2S 1.944(15) 2_665
C4S C2S 0.653(10) 2_665
C4S C1S 0.796(12) 2_665
C4S C5S 1.374(16) .
C4S C41S 1.622(18) .
C4S C3S 1.63(2) 2_665
C4S C6S 1.82(2) 2_665
C5S C2S 0.776(14) 2_665
C5S C3S 0.915(17) 2_665
C5S C6S 1.32(2) .
C5S C31S 1.736(19) 2_665
C6S C3S 0.800(13) 2_665
C6S C31S 0.824(10) 2_665
C6S C4S 1.82(2) 2_665
C6S C2S 1.976(17) 2_665
C11S C41S 0.719(15) 2_665
C31S C6S 0.824(10) 2_665
C31S C5S 1.736(19) 2_665
C41S C11S 0.719(15) 2_665
C41S C1S 1.115(16) 2_665
C41S C2S 1.933(16) 2_665
